data_7048016
loop_
_publ_author_name
'Suter, Riccardo'
'Swidan, Ala'aeddeen'
'Zijlstra, Harmen S.'
'Macdonald, Charles L. B.'
'McIndoe, J. Scott'
'Burford, Neil'

_publ_section_title
;
 Synthesis, characterization and mass-spectrometric analysis of
 [LSn(IV)F<sub>4-x</sub>]<sup>x+</sup> salts [L = tris
 ((1-ethyl-benzoimidazol-2-yl)methyl)amine, x = 1-4].
;
_journal_issue 46
_journal_name_full 'Dalton transactions (Cambridge, England : 2003)'
_journal_page_first 16729
_journal_page_last 16736
_journal_paper_doi 10.1039/c8dt03908a
_journal_volume 47
_journal_year 2018
_chemical_formula_moiety 'C36 H48 F N7 O P Sn, 3(C F3 O3 S)'
_chemical_formula_sum 'C39 H48 F10 N7 O10 P S3 Sn'
_chemical_formula_weight 1210.68
_space_group_crystal_system triclinic
_space_group_IT_number 2
_space_group_name_Hall '-P 1'
_space_group_name_H-M_alt 'P -1'
_symmetry_space_group_name_Hall '-P 1'
_symmetry_space_group_name_H-M 'P -1'
_atom_sites_solution_hydrogens geom
_atom_sites_solution_primary dual
_audit_creation_date 2018-09-24
_audit_creation_method
;
Olex2 1.2
(compiled 2018.05.29 svn.r3508 for OlexSys, GUI svn.r5506)
;
_audit_update_record
;
2018-09-26 deposited with the CCDC.
2018-11-07 downloaded from the CCDC.
;
_cell_angle_alpha 81.027(3)
_cell_angle_beta 71.795(2)
_cell_angle_gamma 62.150(2)
_cell_formula_units_Z 2
_cell_length_a 12.9482(10)
_cell_length_b 13.7454(10)
_cell_length_c 17.4270(13)
_cell_measurement_reflns_used 9983
_cell_measurement_temperature 170
_cell_measurement_theta_max 26.227
_cell_measurement_theta_min 2.961
_cell_volume 2604.9(3)
_computing_cell_refinement 'SAINT v8.37A (Bruker, 2015)'
_computing_data_collection Bruker
_computing_data_reduction 'SAINT v8.37A (Bruker, 2015)'
_computing_molecular_graphics 'Olex2 (Dolomanov et al., 2009)'
_computing_publication_material 'Olex2 (Dolomanov et al., 2009)'
_computing_structure_refinement 'XL (Sheldrick, 2008)'
_computing_structure_solution 'XT (Sheldrick, 2015)'
_diffrn_ambient_temperature 170.0
_diffrn_measured_fraction_theta_full 0.999
_diffrn_measured_fraction_theta_max 0.997
_diffrn_measurement_device_type 'Bruker APEX3 Photon 100'
_diffrn_measurement_method '\f and \w scans'
_diffrn_radiation_type MoK\a
_diffrn_radiation_wavelength 0.71073
_diffrn_reflns_av_R_equivalents 0.0736
_diffrn_reflns_av_unetI/netI 0.0374
_diffrn_reflns_Laue_measured_fraction_full 0.999
_diffrn_reflns_Laue_measured_fraction_max 0.997
_diffrn_reflns_limit_h_max 16
_diffrn_reflns_limit_h_min -16
_diffrn_reflns_limit_k_max 17
_diffrn_reflns_limit_k_min -17
_diffrn_reflns_limit_l_max 21
_diffrn_reflns_limit_l_min -21
_diffrn_reflns_number 84181
_diffrn_reflns_point_group_measured_fraction_full 0.999
_diffrn_reflns_point_group_measured_fraction_max 0.997
_diffrn_reflns_theta_full 25.242
_diffrn_reflns_theta_max 26.483
_diffrn_reflns_theta_min 2.961
_diffrn_standards_number 0
_exptl_absorpt_coefficient_mu 0.735
_exptl_absorpt_correction_T_max 0.7454
_exptl_absorpt_correction_T_min 0.6946
_exptl_absorpt_correction_type multi-scan
_exptl_absorpt_process_details
'SADABS-2016/2 (Bruker,2016/2) was used for absorption correction. wR2(int) was 0.0618 before and 0.0551 after correction. The Ratio of minimum to maximum transmission is 0.9318. The \l/2 correction factor is Not present.'
_exptl_crystal_colour colourless
_exptl_crystal_colour_primary colourless
_exptl_crystal_density_diffrn 1.544
_exptl_crystal_description prism
_exptl_crystal_F_000 1228
_exptl_crystal_recrystallization_method 'Re-crystallisation from solvent'
_exptl_crystal_size_max 0.2
_exptl_crystal_size_mid 0.2
_exptl_crystal_size_min 0.1
_refine_diff_density_max 1.209
_refine_diff_density_min -0.999
_refine_diff_density_rms 0.089
_refine_ls_extinction_method none
_refine_ls_goodness_of_fit_ref 1.021
_refine_ls_hydrogen_treatment constr
_refine_ls_matrix_type full
_refine_ls_number_parameters 665
_refine_ls_number_reflns 10745
_refine_ls_number_restraints 120
_refine_ls_restrained_S_all 1.023
_refine_ls_R_factor_all 0.0657
_refine_ls_R_factor_gt 0.0473
_refine_ls_shift/su_max 0.001
_refine_ls_shift/su_mean 0.000
_refine_ls_structure_factor_coef Fsqd
_refine_ls_weighting_details 'w=1/[\s^2^(Fo^2^)+(0.0581P)^2^+5.3211P] where P=(Fo^2^+2Fc^2^)/3'
_refine_ls_weighting_scheme calc
_refine_ls_wR_factor_gt 0.1131
_refine_ls_wR_factor_ref 0.1229
_reflns_Friedel_coverage 0.000
_reflns_number_gt 8615
_reflns_number_total 10745
_reflns_threshold_expression 'I > 2\s(I)'
_cod_data_source_file c8dt03908a2.cif
_cod_data_source_block asrs11140
_cod_depositor_comments 'Adding full bibliography for 7048015--7048019.cif.'
_cod_database_code 7048016
_shelx_shelxl_version_number 2016/6
_shelx_space_group_comment
;
The symmetry employed for this shelxl refinement is uniquely defined
by the following loop, which should always be used as a source of
symmetry information in preference to the above space-group names.
They are only intended as comments.
;
_shelx_estimated_absorpt_t_max 0.930
_shelx_estimated_absorpt_t_min 0.867
_olex2_refinement_description
;
1. Fixed Uiso
 At 1.2 times of:
  All C(H) groups, All C(H,H) groups
 At 1.5 times of:
  All C(H,H,H) groups
2. Restrained distances
 N6-C27' \\sim N6-C27
 with sigma of 0.02
 C27'-C28' \\sim C27-C28
 with sigma of 0.02
 N6-C28' \\sim N6-C28
 with sigma of 0.04
 C33-F9 \\sim C33-F10 \\sim C33-F8
 with sigma of 0.02
 F9-F10 \\sim F10-F8 \\sim F8-F9
 with sigma of 0.04
 S3-F9 \\sim S3-F10 \\sim S3-F8
 with sigma of 0.04
 S3-O8 \\sim S3-O10 \\sim S3-O9
 with sigma of 0.02
 O8-O10 \\sim O10-O9 \\sim O8-O9
 with sigma of 0.04
 C33-O8 \\sim C33-O10 \\sim C33-O9
 with sigma of 0.04
3. Uiso/Uaniso restraints and constraints
C33 \\sim F9 \\sim F10 \\sim F8 \\sim S3 \\sim O8 \\sim O10 \\sim O9: within 2A
with sigma of 0.04 and sigma for terminal atoms of 0.08
4. Rigid body (RIGU) restrains
 C33, F9, F10, F8, S3, O8, O10, O9
 with sigma for 1-2 distances of 0.004 and sigma for 1-3 distances of 0.004
5. Others
 Fixed Sof: C27'(0.78) H27a(0.78) H27b(0.78) C28'(0.78) H28a(0.78) H28b(0.78)
 H28c(0.78) C28(0.22) H28d(0.22) H28e(0.22) H28f(0.22) C27(0.22) H27c(0.22)
 H27d(0.22)
6.a Secondary CH2 refined with riding coordinates:
 C5(H5a,H5b), C3(H3a,H3b), C1(H1a,H1b), C29(H29a,H29b), C25(H25a,H25b),
 C27'(H27a,H27b), C36(H36a,H36b), C38(H38a,H38b), C34(H34a,H34b), C27(H27c,H27d)
6.b Aromatic/amide H refined with riding coordinates:
 C17(H17), C23(H23), C20(H20), C21(H21), C16(H16), C15(H15), C14(H14),
 C22(H22), C8(H8), C11(H11), C9(H9), C10(H10)
6.c Idealised Me refined as rotating group:
 C26(H26a,H26b,H26c), C30(H30a,H30b,H30c), C28'(H28a,H28b,H28c), C37(H37a,H37b,
 H37c), C39(H39a,H39b,H39c), C35(H35a,H35b,H35c), C28(H28d,H28e,H28f)
;
_olex2_submission_special_instructions 'No special instructions were received'

loop_
_space_group_symop_operation_xyz
'x, y, z'
'-x, -y, -z'

loop_
_atom_site_label
_atom_site_type_symbol
_atom_site_fract_x
_atom_site_fract_y
_atom_site_fract_z
_atom_site_U_iso_or_equiv
_atom_site_adp_type
_atom_site_occupancy
_atom_site_site_symmetry_order
_atom_site_calc_flag
_atom_site_refinement_flags_posn
_atom_site_refinement_flags_adp
_atom_site_refinement_flags_occupancy
_atom_site_disorder_assembly
_atom_site_disorder_group
Sn01 Sn 0.62221(2) 0.24250(2) 0.77036(2) 0.02629(9) Uani 1 1 d . . . . .
S2 S 0.71892(9) 0.48209(10) 0.47090(6) 0.0406(3) Uani 1 1 d . . . . .
S1 S 0.32895(10) 0.10300(10) 0.67594(8) 0.0487(3) Uani 1 1 d . . . . .
N3 N 0.4519(3) 0.2552(2) 0.84250(17) 0.0246(6) Uani 1 1 d . . . . .
N4 N 0.6392(3) 0.1390(2) 0.68572(18) 0.0281(7) Uani 1 1 d . . . . .
N1 N 0.4973(3) 0.3624(2) 0.69430(17) 0.0229(6) Uani 1 1 d . . . . .
N7 N 0.6175(3) 0.1193(3) 0.56927(18) 0.0286(7) Uani 1 1 d . . . . .
N2 N 0.5780(3) 0.3992(3) 0.80928(18) 0.0308(7) Uani 1 1 d . . . . .
N5 N 0.5218(3) 0.5761(3) 0.7833(2) 0.0364(8) Uani 1 1 d . . . . .
O6 O 0.6887(3) 0.4586(3) 0.4069(2) 0.0556(9) Uani 1 1 d . . . . .
N6 N 0.2534(3) 0.3379(3) 0.8692(2) 0.0379(8) Uani 1 1 d D . . . .
C4 C 0.3578(3) 0.3238(3) 0.8153(2) 0.0243(7) Uani 1 1 d . . . . .
C6 C 0.5972(3) 0.1900(3) 0.6226(2) 0.0265(7) Uani 1 1 d . . . . .
C18 C 0.4063(3) 0.2214(3) 0.9202(2) 0.0294(8) Uani 1 1 d . . . . .
C5 C 0.5452(3) 0.3115(3) 0.6126(2) 0.0294(8) Uani 1 1 d . . . . .
H5A H 0.478600 0.338214 0.586532 0.035 Uiso 1 1 calc R . . . .
H5B H 0.608489 0.332448 0.577711 0.035 Uiso 1 1 calc R . . . .
C24 C 0.6777(3) 0.0143(3) 0.5988(2) 0.0329(8) Uani 1 1 d . . . . .
O7 O 0.7508(3) 0.3974(4) 0.5299(2) 0.0710(12) Uani 1 1 d . . . . .
F6 F 0.8446(4) 0.5682(4) 0.3644(3) 0.1213(19) Uani 1 1 d . . . . .
C19 C 0.6921(3) 0.0261(3) 0.6712(2) 0.0328(9) Uani 1 1 d . . . . .
F4 F 0.2975(4) -0.0520(3) 0.7698(3) 0.0971(13) Uani 1 1 d . . . . .
O2 O 0.3648(3) 0.1825(3) 0.6874(3) 0.0735(12) Uani 1 1 d . . . . .
O4 O 0.4166(4) 0.0225(4) 0.6159(3) 0.0754(12) Uani 1 1 d . . . . .
O5 O 0.6362(4) 0.5880(4) 0.5052(3) 0.0828(13) Uani 1 1 d . . . . .
C3 C 0.3698(3) 0.3764(3) 0.7335(2) 0.0294(8) Uani 1 1 d . . . . .
H3A H 0.312965 0.455832 0.738217 0.035 Uiso 1 1 calc R . . . .
H3B H 0.347120 0.343189 0.698914 0.035 Uiso 1 1 calc R . . . .
C2 C 0.5301(3) 0.4833(3) 0.7615(2) 0.0291(8) Uani 1 1 d . . . . .
C17 C 0.4646(4) 0.1536(3) 0.9763(2) 0.0391(9) Uani 1 1 d . . . . .
H17 H 0.550558 0.118312 0.965094 0.047 Uiso 1 1 calc R . . . .
C13 C 0.2815(4) 0.2742(4) 0.9364(2) 0.0396(10) Uani 1 1 d . . . . .
O3 O 0.2073(3) 0.1461(4) 0.6744(3) 0.0881(15) Uani 1 1 d . . . . .
C12 C 0.6057(4) 0.4396(4) 0.8649(2) 0.0396(10) Uani 1 1 d . . . . .
C1 C 0.5030(4) 0.4695(3) 0.6885(2) 0.0309(8) Uani 1 1 d . . . . .
H1A H 0.567097 0.470690 0.639637 0.037 Uiso 1 1 calc R . . . .
H1B H 0.424384 0.530818 0.683939 0.037 Uiso 1 1 calc R . . . .
F2 F 0.4432(4) -0.0268(4) 0.7776(3) 0.1167(16) Uani 1 1 d . . . . .
C23 C 0.7195(4) -0.0889(4) 0.5671(3) 0.0447(11) Uani 1 1 d . . . . .
H23 H 0.707836 -0.097084 0.517724 0.054 Uiso 1 1 calc R . . . .
F3 F 0.2611(4) 0.0867(4) 0.8326(2) 0.1120(15) Uani 1 1 d . . . . .
C20 C 0.7513(4) -0.0646(3) 0.7168(3) 0.0457(11) Uani 1 1 d . . . . .
H20 H 0.760856 -0.056495 0.766924 0.055 Uiso 1 1 calc R . . . .
C7 C 0.5701(4) 0.5509(4) 0.8484(3) 0.0441(11) Uani 1 1 d . . . . .
C29 C 0.5862(4) 0.1463(4) 0.4921(2) 0.0389(9) Uani 1 1 d . . . . .
H29A H 0.512425 0.217456 0.496574 0.047 Uiso 1 1 calc R . . . .
H29B H 0.568296 0.088926 0.479489 0.047 Uiso 1 1 calc R . . . .
F5 F 0.9473(3) 0.4023(5) 0.3952(3) 0.140(2) Uani 1 1 d . . . . .
C21 C 0.7948(5) -0.1663(4) 0.6848(3) 0.0560(13) Uani 1 1 d . . . . .
H21 H 0.837159 -0.230357 0.713115 0.067 Uiso 1 1 calc R . . . .
C16 C 0.3906(5) 0.1401(4) 1.0494(3) 0.0558(13) Uani 1 1 d . . . . .
H16 H 0.426606 0.092834 1.089307 0.067 Uiso 1 1 calc R . . . .
C25 C 0.4724(4) 0.6849(3) 0.7449(3) 0.0454(11) Uani 1 1 d . . . . .
H25A H 0.423841 0.741747 0.787166 0.055 Uiso 1 1 calc R . . . .
H25B H 0.417622 0.687511 0.714842 0.055 Uiso 1 1 calc R . . . .
C15 C 0.2663(5) 0.1932(5) 1.0658(3) 0.0722(18) Uani 1 1 d . . . . .
H15 H 0.219258 0.181736 1.117158 0.087 Uiso 1 1 calc R . . . .
C26 C 0.5715(5) 0.7104(4) 0.6876(3) 0.0573(13) Uani 1 1 d . . . . .
H26A H 0.614779 0.658480 0.642791 0.086 Uiso 1 1 calc GR . . . .
H26B H 0.628490 0.703777 0.716433 0.086 Uiso 1 1 calc GR . . . .
H26C H 0.535477 0.785615 0.666385 0.086 Uiso 1 1 calc GR . . . .
F7 F 0.8930(5) 0.5237(5) 0.4752(3) 0.137(2) Uani 1 1 d . . . . .
C14 C 0.2068(5) 0.2622(5) 1.0111(3) 0.0641(15) Uani 1 1 d . . . . .
H14 H 0.120686 0.299302 1.023336 0.077 Uiso 1 1 calc R . . . .
C22 C 0.7785(4) -0.1777(4) 0.6118(3) 0.0558(13) Uani 1 1 d . . . . .
H22 H 0.809331 -0.249630 0.592405 0.067 Uiso 1 1 calc R . . . .
C27' C 0.1287(5) 0.4188(5) 0.8643(4) 0.0358(13) Uani 0.78 1 d D . P A 1
H27A H 0.082235 0.460430 0.915262 0.043 Uiso 0.78 1 calc R . P A 1
H27B H 0.133659 0.471748 0.819463 0.043 Uiso 0.78 1 calc R . P A 1
C30 C 0.6893(5) 0.1535(5) 0.4250(3) 0.0605(14) Uani 1 1 d . . . . .
H30A H 0.672913 0.158560 0.372894 0.091 Uiso 1 1 calc GR . . . .
H30B H 0.765092 0.087612 0.426195 0.091 Uiso 1 1 calc GR . . . .
H30C H 0.696826 0.218935 0.432217 0.091 Uiso 1 1 calc GR . . . .
C8 C 0.5873(5) 0.6153(5) 0.8923(4) 0.0659(16) Uani 1 1 d . . . . .
H8 H 0.562456 0.691682 0.881622 0.079 Uiso 1 1 calc R . . . .
C11 C 0.6589(5) 0.3868(5) 0.9267(3) 0.0565(13) Uani 1 1 d . . . . .
H11 H 0.681825 0.310855 0.938710 0.068 Uiso 1 1 calc R . . . .
C9 C 0.6426(6) 0.5615(7) 0.9523(4) 0.085(2) Uani 1 1 d . . . . .
H9 H 0.658070 0.602079 0.982959 0.102 Uiso 1 1 calc R . . . .
C31 C 0.3348(5) 0.0249(5) 0.7675(4) 0.0700(16) Uani 1 1 d . . . . .
C28' C 0.0660(6) 0.3582(6) 0.8504(4) 0.0552(17) Uani 0.78 1 d D . P A 1
H28A H 0.113386 0.315760 0.800646 0.083 Uiso 0.78 1 calc GR . P A 1
H28B H -0.015069 0.410905 0.845444 0.083 Uiso 0.78 1 calc GR . P A 1
H28C H 0.058390 0.308092 0.896109 0.083 Uiso 0.78 1 calc GR . P A 1
C32 C 0.8580(5) 0.4938(6) 0.4230(4) 0.078(2) Uani 1 1 d . . . . .
C10 C 0.6766(6) 0.4514(7) 0.9701(4) 0.079(2) Uani 1 1 d . . . . .
H10 H 0.713142 0.419013 1.013024 0.095 Uiso 1 1 calc R . . . .
O1 O 0.7751(2) 0.2466(2) 0.69501(18) 0.0391(7) Uani 1 1 d . . . . .
P1 P 0.90901(9) 0.21595(10) 0.68525(7) 0.0400(3) Uani 1 1 d . . . . .
C36 C 0.9837(4) 0.2042(5) 0.5813(3) 0.0558(13) Uani 1 1 d . . . . .
H36A H 0.950196 0.277214 0.554945 0.067 Uiso 1 1 calc R . . . .
H36B H 1.071122 0.180661 0.573635 0.067 Uiso 1 1 calc R . . . .
C37 C 0.9701(6) 0.1220(6) 0.5406(4) 0.088(2) Uani 1 1 d . . . . .
H37A H 1.018536 0.113538 0.484068 0.133 Uiso 1 1 calc GR . . . .
H37B H 0.884424 0.148833 0.543079 0.133 Uiso 1 1 calc GR . . . .
H37C H 0.998423 0.050647 0.568655 0.133 Uiso 1 1 calc GR . . . .
F1 F 0.7028(2) 0.1397(2) 0.84489(15) 0.0505(7) Uani 1 1 d . . . . .
C39 C 0.8612(5) 0.4344(4) 0.6865(4) 0.0602(14) Uani 1 1 d . . . . .
H39A H 0.907021 0.433347 0.629736 0.090 Uiso 1 1 calc GR . . . .
H39B H 0.862279 0.489428 0.715425 0.090 Uiso 1 1 calc GR . . . .
H39C H 0.777059 0.453086 0.689732 0.090 Uiso 1 1 calc GR . . . .
C38 C 0.9190(5) 0.3214(5) 0.7247(4) 0.0637(15) Uani 1 1 d . . . . .
H38A H 0.879350 0.326191 0.783534 0.076 Uiso 1 1 calc R . . . .
H38B H 1.005769 0.300764 0.716960 0.076 Uiso 1 1 calc R . . . .
C34 C 0.9826(5) 0.0882(5) 0.7346(4) 0.082(2) Uani 1 1 d . . . . .
H34A H 0.947620 0.038986 0.731208 0.099 Uiso 1 1 calc R . . . .
H34B H 1.069724 0.052948 0.704778 0.099 Uiso 1 1 calc R . . . .
C35 C 0.9720(7) 0.0974(8) 0.8252(5) 0.131(4) Uani 1 1 d . . . . .
H35A H 0.997267 0.152515 0.830343 0.197 Uiso 1 1 calc GR . . . .
H35B H 1.024482 0.025928 0.844793 0.197 Uiso 1 1 calc GR . . . .
H35C H 0.887571 0.119565 0.857288 0.197 Uiso 1 1 calc GR . . . .
C28 C 0.041(2) 0.454(2) 0.8974(18) 0.087(10) Uani 0.22 1 d D . P A 2
H28D H 0.059510 0.517027 0.887960 0.130 Uiso 0.22 1 calc GR . P A 2
H28E H 0.033999 0.430203 0.954027 0.130 Uiso 0.22 1 calc GR . P A 2
H28F H -0.035893 0.475385 0.885263 0.130 Uiso 0.22 1 calc GR . P A 2
C27 C 0.1395(14) 0.3626(18) 0.8445(13) 0.040(5) Uani 0.22 1 d D . P A 2
H27C H 0.148548 0.384865 0.786876 0.048 Uiso 0.22 1 calc R . P A 2
H27D H 0.123333 0.297430 0.853605 0.048 Uiso 0.22 1 calc R . P A 2
C33 C 0.9163(8) 0.2551(6) 1.2055(5) 0.118(3) Uani 1 1 d D U . . .
F9 F 1.0184(5) 0.1597(5) 1.1803(5) 0.190(3) Uani 1 1 d D U . . .
F10 F 0.9594(5) 0.3190(5) 1.2222(4) 0.152(2) Uani 1 1 d D U . . .
F8 F 0.8530(6) 0.2259(6) 1.2734(4) 0.227(4) Uani 1 1 d D U . . .
S3 S 0.83609(14) 0.31568(14) 1.13873(12) 0.0812(5) Uani 1 1 d D U . . .
O8 O 0.8031(6) 0.2310(6) 1.1211(5) 0.165(3) Uani 1 1 d D U . . .
O10 O 0.9171(4) 0.3384(4) 1.0669(3) 0.0911(14) Uani 1 1 d D U . . .
O9 O 0.7378(3) 0.4102(3) 1.1748(3) 0.0720(11) Uani 1 1 d D U . . .

loop_
_atom_site_aniso_label
_atom_site_aniso_U_11
_atom_site_aniso_U_22
_atom_site_aniso_U_33
_atom_site_aniso_U_23
_atom_site_aniso_U_13
_atom_site_aniso_U_12
Sn01 0.01920(12) 0.03393(15) 0.02637(13) 0.00617(9) -0.00746(9) -0.01355(10)
S2 0.0250(5) 0.0561(7) 0.0369(5) 0.0143(5) -0.0114(4) -0.0177(5)
S1 0.0308(5) 0.0484(7) 0.0717(8) -0.0114(6) -0.0083(5) -0.0219(5)
N3 0.0230(15) 0.0282(15) 0.0224(14) 0.0016(12) -0.0048(12) -0.0127(13)
N4 0.0232(15) 0.0269(16) 0.0287(16) 0.0038(12) -0.0033(12) -0.0104(13)
N1 0.0211(14) 0.0227(14) 0.0263(15) 0.0007(12) -0.0064(12) -0.0113(12)
N7 0.0209(15) 0.0294(16) 0.0315(16) -0.0032(13) -0.0045(12) -0.0088(13)
N2 0.0272(16) 0.0450(19) 0.0276(16) -0.0020(14) -0.0073(13) -0.0217(15)
N5 0.0289(17) 0.0402(19) 0.0443(19) -0.0117(15) -0.0008(15) -0.0211(15)
O6 0.055(2) 0.059(2) 0.057(2) 0.0058(17) -0.0290(17) -0.0220(17)
N6 0.0207(16) 0.049(2) 0.0352(18) 0.0062(15) -0.0039(13) -0.0132(15)
C4 0.0197(16) 0.0273(18) 0.0248(17) -0.0024(14) -0.0026(13) -0.0113(14)
C6 0.0190(16) 0.0305(19) 0.0283(18) 0.0018(15) -0.0031(14) -0.0123(15)
C18 0.0301(19) 0.0308(19) 0.0271(18) -0.0004(15) -0.0032(15) -0.0163(16)
C5 0.033(2) 0.0283(19) 0.0256(18) 0.0008(15) -0.0091(15) -0.0124(16)
C24 0.0215(18) 0.033(2) 0.038(2) -0.0065(16) 0.0033(15) -0.0121(16)
O7 0.049(2) 0.104(3) 0.062(2) 0.050(2) -0.0287(18) -0.043(2)
F6 0.098(3) 0.184(4) 0.121(3) 0.111(3) -0.067(3) -0.105(3)
C19 0.0220(18) 0.0265(19) 0.040(2) 0.0012(16) 0.0003(16) -0.0090(15)
F4 0.098(3) 0.052(2) 0.125(3) 0.011(2) -0.013(2) -0.035(2)
O2 0.056(2) 0.065(2) 0.106(3) -0.027(2) 0.004(2) -0.042(2)
O4 0.069(3) 0.083(3) 0.082(3) -0.037(2) -0.004(2) -0.040(2)
O5 0.064(3) 0.084(3) 0.086(3) -0.023(2) -0.035(2) -0.006(2)
C3 0.0201(17) 0.035(2) 0.0321(19) 0.0059(16) -0.0080(15) -0.0122(16)
C2 0.0225(17) 0.034(2) 0.0315(19) -0.0020(16) -0.0017(15) -0.0162(16)
C17 0.038(2) 0.041(2) 0.033(2) 0.0064(17) -0.0068(17) -0.0171(19)
C13 0.031(2) 0.050(3) 0.033(2) 0.0056(18) -0.0040(17) -0.0192(19)
O3 0.042(2) 0.086(3) 0.141(4) 0.036(3) -0.037(2) -0.036(2)
C12 0.032(2) 0.059(3) 0.035(2) -0.0108(19) -0.0051(17) -0.025(2)
C1 0.033(2) 0.0295(19) 0.035(2) 0.0051(16) -0.0104(16) -0.0183(17)
F2 0.083(3) 0.146(4) 0.114(3) 0.011(3) -0.056(3) -0.031(3)
C23 0.035(2) 0.038(2) 0.053(3) -0.012(2) 0.004(2) -0.0159(19)
F3 0.129(4) 0.091(3) 0.077(3) -0.022(2) 0.010(2) -0.035(3)
C20 0.039(2) 0.034(2) 0.045(2) 0.0083(19) -0.0064(19) -0.0072(19)
C7 0.031(2) 0.057(3) 0.048(3) -0.024(2) 0.0021(19) -0.024(2)
C29 0.039(2) 0.042(2) 0.037(2) -0.0078(18) -0.0139(18) -0.0145(19)
F5 0.0313(19) 0.159(5) 0.141(4) 0.037(4) 0.009(2) -0.004(2)
C21 0.048(3) 0.029(2) 0.067(3) 0.011(2) -0.007(2) -0.008(2)
C16 0.053(3) 0.068(3) 0.035(2) 0.016(2) -0.009(2) -0.025(3)
C25 0.039(2) 0.030(2) 0.067(3) -0.010(2) -0.006(2) -0.0177(19)
C15 0.057(3) 0.101(5) 0.040(3) 0.027(3) 0.000(2) -0.036(3)
C26 0.051(3) 0.044(3) 0.073(3) -0.002(2) -0.003(3) -0.027(2)
F7 0.130(4) 0.235(6) 0.134(4) 0.084(4) -0.091(3) -0.143(4)
C14 0.038(3) 0.095(4) 0.044(3) 0.012(3) 0.003(2) -0.031(3)
C22 0.046(3) 0.031(2) 0.073(4) -0.006(2) 0.005(2) -0.015(2)
C27' 0.019(3) 0.036(3) 0.045(3) -0.007(3) -0.006(2) -0.006(3)
C30 0.067(3) 0.077(4) 0.036(2) 0.007(2) -0.008(2) -0.036(3)
C8 0.054(3) 0.077(4) 0.074(4) -0.035(3) -0.008(3) -0.031(3)
C11 0.049(3) 0.084(4) 0.043(3) -0.011(3) -0.019(2) -0.028(3)
C9 0.079(4) 0.113(6) 0.078(4) -0.047(4) -0.020(4) -0.043(4)
C31 0.050(3) 0.051(3) 0.087(4) -0.017(3) -0.009(3) -0.006(3)
C28' 0.030(3) 0.071(5) 0.068(4) -0.009(3) -0.020(3) -0.019(3)
C32 0.053(3) 0.124(6) 0.072(4) 0.053(4) -0.035(3) -0.056(4)
C10 0.071(4) 0.123(6) 0.054(3) -0.023(4) -0.027(3) -0.039(4)
O1 0.0191(13) 0.0502(17) 0.0468(16) 0.0083(13) -0.0094(12) -0.0170(13)
P1 0.0182(5) 0.0454(6) 0.0531(7) 0.0065(5) -0.0080(4) -0.0148(5)
C36 0.032(2) 0.067(3) 0.062(3) -0.015(3) -0.001(2) -0.020(2)
C37 0.060(4) 0.109(5) 0.102(5) -0.050(4) 0.002(4) -0.043(4)
F1 0.0384(14) 0.0645(17) 0.0430(14) 0.0195(12) -0.0186(11) -0.0200(13)
C39 0.045(3) 0.054(3) 0.083(4) -0.009(3) -0.010(3) -0.026(2)
C38 0.037(3) 0.088(4) 0.070(3) -0.013(3) -0.013(2) -0.028(3)
C34 0.044(3) 0.086(4) 0.119(5) 0.047(4) -0.037(3) -0.035(3)
C35 0.086(5) 0.179(9) 0.141(8) 0.088(7) -0.072(6) -0.071(6)
C28 0.052(17) 0.058(17) 0.08(2) -0.013(15) 0.016(15) 0.012(13)
C27 0.023(11) 0.037(13) 0.051(13) 0.001(10) -0.005(9) -0.009(10)
C33 0.088(5) 0.086(5) 0.127(6) 0.028(5) 0.014(4) -0.032(4)
F9 0.085(3) 0.107(4) 0.271(8) 0.069(4) -0.003(4) -0.006(3)
F10 0.107(4) 0.150(5) 0.195(6) 0.053(4) -0.069(4) -0.054(4)
F8 0.135(5) 0.223(7) 0.201(6) 0.125(6) 0.022(4) -0.062(5)
S3 0.0442(8) 0.0685(10) 0.1080(13) -0.0240(9) 0.0120(8) -0.0202(7)
O8 0.123(5) 0.126(5) 0.251(9) -0.051(5) 0.013(5) -0.086(4)
O10 0.051(2) 0.129(4) 0.082(3) -0.012(3) 0.002(2) -0.040(3)
O9 0.0391(19) 0.075(3) 0.091(3) -0.021(2) -0.0038(19) -0.0192(18)

loop_
_atom_type_symbol
_atom_type_description
_atom_type_scat_dispersion_real
_atom_type_scat_dispersion_imag
_atom_type_scat_source
C C 0.0033 0.0016 'International Tables Vol C Tables 4.2.6.8 and 6.1.1.4'
H H 0.0000 0.0000 'International Tables Vol C Tables 4.2.6.8 and 6.1.1.4'
F F 0.0171 0.0103 'International Tables Vol C Tables 4.2.6.8 and 6.1.1.4'
N N 0.0061 0.0033 'International Tables Vol C Tables 4.2.6.8 and 6.1.1.4'
O O 0.0106 0.0060 'International Tables Vol C Tables 4.2.6.8 and 6.1.1.4'
P P 0.1023 0.0942 'International Tables Vol C Tables 4.2.6.8 and 6.1.1.4'
S S 0.1246 0.1234 'International Tables Vol C Tables 4.2.6.8 and 6.1.1.4'
Sn Sn -0.6537 1.4246 'International Tables Vol C Tables 4.2.6.8 and 6.1.1.4'

loop_
_geom_angle_atom_site_label_1
_geom_angle_atom_site_label_2
_geom_angle_atom_site_label_3
_geom_angle
N3 Sn01 N1 79.00(10)
N3 Sn01 N2 90.34(11)
N4 Sn01 N3 94.17(11)
N4 Sn01 N1 77.18(11)
N4 Sn01 N2 151.94(12)
N2 Sn01 N1 76.53(11)
O1 Sn01 N3 173.48(11)
O1 Sn01 N4 86.51(12)
O1 Sn01 N1 94.86(10)
O1 Sn01 N2 86.07(12)
F1 Sn01 N3 91.42(11)
F1 Sn01 N4 102.49(12)
F1 Sn01 N1 170.33(10)
F1 Sn01 N2 105.07(12)
F1 Sn01 O1 94.76(11)
O6 S2 O7 116.5(2)
O6 S2 O5 113.5(2)
O6 S2 C32 104.5(3)
O7 S2 O5 113.2(3)
O7 S2 C32 103.6(2)
O5 S2 C32 103.6(3)
O2 S1 O4 114.3(2)
O2 S1 C31 102.1(3)
O4 S1 C31 102.8(3)
O3 S1 O2 115.0(3)
O3 S1 O4 115.7(3)
O3 S1 C31 104.4(3)
C4 N3 Sn01 115.6(2)
C4 N3 C18 107.3(3)
C18 N3 Sn01 136.3(2)
C6 N4 Sn01 115.4(2)
C6 N4 C19 106.1(3)
C19 N4 Sn01 138.3(3)
C5 N1 Sn01 106.5(2)
C5 N1 C3 110.3(3)
C3 N1 Sn01 109.3(2)
C1 N1 Sn01 108.3(2)
C1 N1 C5 111.1(3)
C1 N1 C3 111.2(3)
C6 N7 C24 107.2(3)
C6 N7 C29 126.9(3)
C24 N7 C29 125.9(3)
C2 N2 Sn01 115.4(2)
C2 N2 C12 106.7(3)
C12 N2 Sn01 136.6(3)
C2 N5 C7 107.4(4)
C2 N5 C25 126.6(4)
C7 N5 C25 126.0(4)
C4 N6 C13 107.2(3)
C4 N6 C27' 127.0(4)
C4 N6 C27 122.5(8)
C13 N6 C27' 125.3(4)
C13 N6 C27 122.5(9)
N3 C4 N6 111.6(3)
N3 C4 C3 123.2(3)
N6 C4 C3 125.1(3)
N4 C6 C5 121.7(3)
N7 C6 N4 112.0(3)
N7 C6 C5 126.0(3)
C17 C18 N3 131.2(4)
C13 C18 N3 106.5(3)
C13 C18 C17 122.2(4)
N1 C5 H5A 109.9
N1 C5 H5B 109.9
C6 C5 N1 108.9(3)
C6 C5 H5A 109.9
C6 C5 H5B 109.9
H5A C5 H5B 108.3
N7 C24 C23 130.9(4)
C19 C24 N7 107.0(3)
C19 C24 C23 122.1(4)
C24 C19 N4 107.6(3)
C24 C19 C20 121.9(4)
C20 C19 N4 130.5(4)
N1 C3 H3A 109.3
N1 C3 H3B 109.3
C4 C3 N1 111.8(3)
C4 C3 H3A 109.3
C4 C3 H3B 109.3
H3A C3 H3B 107.9
N2 C2 N5 111.7(3)
N2 C2 C1 122.5(3)
N5 C2 C1 125.6(3)
C18 C17 H17 121.9
C16 C17 C18 116.2(4)
C16 C17 H17 121.9
N6 C13 C14 131.0(4)
C18 C13 N6 107.4(3)
C18 C13 C14 121.5(4)
C7 C12 N2 107.3(4)
C11 C12 N2 130.7(5)
C11 C12 C7 122.0(4)
N1 C1 H1A 109.8
N1 C1 H1B 109.8
C2 C1 N1 109.3(3)
C2 C1 H1A 109.8
C2 C1 H1B 109.8
H1A C1 H1B 108.3
C24 C23 H23 122.1
C22 C23 C24 115.7(5)
C22 C23 H23 122.1
C19 C20 H20 121.9
C21 C20 C19 116.1(5)
C21 C20 H20 121.9
N5 C7 C12 106.9(4)
N5 C7 C8 131.4(5)
C8 C7 C12 121.8(5)
N7 C29 H29A 109.5
N7 C29 H29B 109.5
N7 C29 C30 110.7(4)
H29A C29 H29B 108.1
C30 C29 H29A 109.5
C30 C29 H29B 109.5
C20 C21 H21 119.1
C20 C21 C22 121.7(4)
C22 C21 H21 119.1
C17 C16 H16 119.2
C15 C16 C17 121.6(4)
C15 C16 H16 119.2
N5 C25 H25A 109.2
N5 C25 H25B 109.2
N5 C25 C26 111.9(4)
H25A C25 H25B 107.9
C26 C25 H25A 109.2
C26 C25 H25B 109.2
C16 C15 H15 118.5
C16 C15 C14 123.0(4)
C14 C15 H15 118.5
C25 C26 H26A 109.5
C25 C26 H26B 109.5
C25 C26 H26C 109.5
H26A C26 H26B 109.5
H26A C26 H26C 109.5
H26B C26 H26C 109.5
C13 C14 H14 122.2
C15 C14 C13 115.5(5)
C15 C14 H14 122.2
C23 C22 C21 122.4(4)
C23 C22 H22 118.8
C21 C22 H22 118.8
N6 C27' H27A 109.9
N6 C27' H27B 109.9
H27A C27' H27B 108.3
C28' C27' N6 108.9(5)
C28' C27' H27A 109.9
C28' C27' H27B 109.9
C29 C30 H30A 109.5
C29 C30 H30B 109.5
C29 C30 H30C 109.5
H30A C30 H30B 109.5
H30A C30 H30C 109.5
H30B C30 H30C 109.5
C7 C8 H8 122.2
C9 C8 C7 115.7(6)
C9 C8 H8 122.2
C12 C11 H11 122.0
C12 C11 C10 116.0(6)
C10 C11 H11 122.0
C8 C9 H9 118.5
C8 C9 C10 123.1(6)
C10 C9 H9 118.5
F4 C31 S1 111.0(5)
F2 C31 S1 113.4(5)
F2 C31 F4 106.4(5)
F2 C31 F3 107.7(6)
F3 C31 S1 112.4(4)
F3 C31 F4 105.4(5)
C27' C28' H28A 109.5
C27' C28' H28B 109.5
C27' C28' H28C 109.5
H28A C28' H28B 109.5
H28A C28' H28C 109.5
H28B C28' H28C 109.5
F6 C32 S2 111.3(4)
F6 C32 F7 107.3(6)
F5 C32 S2 112.7(5)
F5 C32 F6 109.3(6)
F5 C32 F7 104.7(5)
F7 C32 S2 111.3(5)
C11 C10 H10 119.3
C9 C10 C11 121.5(6)
C9 C10 H10 119.3
P1 O1 Sn01 145.10(18)
O1 P1 C36 107.7(2)
O1 P1 C38 109.9(2)
O1 P1 C34 112.1(2)
C36 P1 C38 108.8(3)
C36 P1 C34 109.0(3)
C38 P1 C34 109.3(3)
P1 C36 H36A 109.1
P1 C36 H36B 109.1
H36A C36 H36B 107.9
C37 C36 P1 112.4(4)
C37 C36 H36A 109.1
C37 C36 H36B 109.1
C36 C37 H37A 109.5
C36 C37 H37B 109.5
C36 C37 H37C 109.5
H37A C37 H37B 109.5
H37A C37 H37C 109.5
H37B C37 H37C 109.5
H39A C39 H39B 109.5
H39A C39 H39C 109.5
H39B C39 H39C 109.5
C38 C39 H39A 109.5
C38 C39 H39B 109.5
C38 C39 H39C 109.5
P1 C38 H38A 108.7
P1 C38 H38B 108.7
C39 C38 P1 114.4(4)
C39 C38 H38A 108.7
C39 C38 H38B 108.7
H38A C38 H38B 107.6
P1 C34 H34A 108.5
P1 C34 H34B 108.5
H34A C34 H34B 107.5
C35 C34 P1 115.2(6)
C35 C34 H34A 108.5
C35 C34 H34B 108.5
C34 C35 H35A 109.5
C34 C35 H35B 109.5
C34 C35 H35C 109.5
H35A C35 H35B 109.5
H35A C35 H35C 109.5
H35B C35 H35C 109.5
H28D C28 H28E 109.5
H28D C28 H28F 109.5
H28E C28 H28F 109.5
C27 C28 H28D 109.5
C27 C28 H28E 109.5
C27 C28 H28F 109.5
N6 C27 H27C 110.9
N6 C27 H27D 110.9
C28 C27 N6 104.1(17)
C28 C27 H27C 110.9
C28 C27 H27D 110.9
H27C C27 H27D 108.9
F9 C33 S3 115.1(7)
F10 C33 F9 103.1(8)
F10 C33 S3 111.3(5)
F8 C33 F9 103.9(6)
F8 C33 F10 110.6(9)
F8 C33 S3 112.3(7)
O8 S3 C33 105.1(5)
O10 S3 C33 106.5(3)
O10 S3 O8 110.7(4)
O9 S3 C33 106.4(3)
O9 S3 O8 114.5(3)
O9 S3 O10 112.9(3)

loop_
_geom_bond_atom_site_label_1
_geom_bond_atom_site_label_2
_geom_bond_distance
Sn01 N3 2.109(3)
Sn01 N4 2.099(3)
Sn01 N1 2.293(3)
Sn01 N2 2.119(3)
Sn01 O1 2.026(3)
Sn01 F1 1.915(2)
S2 O6 1.415(3)
S2 O7 1.423(3)
S2 O5 1.428(4)
S2 C32 1.804(5)
S1 O2 1.433(4)
S1 O4 1.433(4)
S1 O3 1.408(4)
S1 C31 1.780(7)
N3 C4 1.322(4)
N3 C18 1.399(4)
N4 C6 1.332(5)
N4 C19 1.401(5)
N1 C5 1.502(4)
N1 C3 1.506(4)
N1 C1 1.494(4)
N7 C6 1.329(5)
N7 C24 1.387(5)
N7 C29 1.467(5)
N2 C2 1.329(5)
N2 C12 1.394(5)
N5 C2 1.334(5)
N5 C7 1.384(6)
N5 C25 1.468(6)
N6 C4 1.328(4)
N6 C13 1.386(5)
N6 C27' 1.493(6)
N6 C27 1.536(16)
C4 C3 1.491(5)
C6 C5 1.485(5)
C18 C17 1.383(5)
C18 C13 1.379(5)
C5 H5A 0.9900
C5 H5B 0.9900
C24 C19 1.377(6)
C24 C23 1.396(6)
F6 C32 1.319(6)
C19 C20 1.396(6)
F4 C31 1.343(7)
C3 H3A 0.9900
C3 H3B 0.9900
C2 C1 1.482(5)
C17 H17 0.9500
C17 C16 1.380(6)
C13 C14 1.396(6)
C12 C7 1.387(7)
C12 C11 1.384(7)
C1 H1A 0.9900
C1 H1B 0.9900
F2 C31 1.300(7)
C23 H23 0.9500
C23 C22 1.374(7)
F3 C31 1.336(7)
C20 H20 0.9500
C20 C21 1.376(7)
C7 C8 1.386(7)
C29 H29A 0.9900
C29 H29B 0.9900
C29 C30 1.507(6)
F5 C32 1.278(9)
C21 H21 0.9500
C21 C22 1.396(8)
C16 H16 0.9500
C16 C15 1.373(7)
C25 H25A 0.9900
C25 H25B 0.9900
C25 C26 1.509(6)
C15 H15 0.9500
C15 C14 1.377(7)
C26 H26A 0.9800
C26 H26B 0.9800
C26 H26C 0.9800
F7 C32 1.323(8)
C14 H14 0.9500
C22 H22 0.9500
C27' H27A 0.9900
C27' H27B 0.9900
C27' C28' 1.493(8)
C30 H30A 0.9800
C30 H30B 0.9800
C30 H30C 0.9800
C8 H8 0.9500
C8 C9 1.372(9)
C11 H11 0.9500
C11 C10 1.386(8)
C9 H9 0.9500
C9 C10 1.376(10)
C28' H28A 0.9800
C28' H28B 0.9800
C28' H28C 0.9800
C10 H10 0.9500
O1 P1 1.539(3)
P1 C36 1.759(5)
P1 C38 1.769(6)
P1 C34 1.792(6)
C36 H36A 0.9900
C36 H36B 0.9900
C36 C37 1.525(8)
C37 H37A 0.9800
C37 H37B 0.9800
C37 H37C 0.9800
C39 H39A 0.9800
C39 H39B 0.9800
C39 H39C 0.9800
C39 C38 1.523(8)
C38 H38A 0.9900
C38 H38B 0.9900
C34 H34A 0.9900
C34 H34B 0.9900
C34 C35 1.561(11)
C35 H35A 0.9800
C35 H35B 0.9800
C35 H35C 0.9800
C28 H28D 0.9800
C28 H28E 0.9800
C28 H28F 0.9800
C28 C27 1.478(17)
C27 H27C 0.9900
C27 H27D 0.9900
C33 F9 1.362(8)
C33 F10 1.345(9)
C33 F8 1.337(8)
C33 S3 1.664(11)
S3 O8 1.513(6)
S3 O10 1.459(4)
S3 O9 1.383(4)

loop_
_smtbx_masks_void_nr
_smtbx_masks_void_average_x
_smtbx_masks_void_average_y
_smtbx_masks_void_average_z
_smtbx_masks_void_volume
_smtbx_masks_void_count_electrons
_smtbx_masks_void_content
1 0.000 0.000 0.000 149.8 15.0 '1/3 MeCN'
2 0.165 0.378 0.191 11.4 0.3 ?
3 0.264 0.264 0.533 7.2 0.1 ?
4 0.736 0.736 0.467 7.2 0.1 ?
5 0.835 0.622 0.809 11.4 0.3 ?
